data_2009418
loop_
_publ_author_name
'Kopf, J\"urgen'
'Abeln, Dirk'
'K\"oll, Peter'

_publ_section_title
;
 Structure of isopropylidene sedoheptulosan
;
_journal_issue 1
_journal_name_full 'Acta Crystallographica Section C'
_journal_page_first 83
_journal_page_last 85
_journal_paper_doi 10.1107/S0108270193007218
_journal_volume 50
_journal_year 1994
_chemical_formula_sum 'C10 H16 O6'
_chemical_formula_weight 232.23
_chemical_melting_point 500
_chemical_name_systematic
;
 2,7-Anhydro-4,5-O-isopropylidene-\b-D-altro-2-heptulopyranose
;
_space_group_IT_number 78
_symmetry_cell_setting tetragonal
_symmetry_space_group_name_Hall 'P 4cw'
_symmetry_space_group_name_H-M 'P 43'
_audit_creation_method SHELXL
_cell_angle_alpha 90.00
_cell_angle_beta 90.00
_cell_angle_gamma 90.00
_cell_formula_units_Z 4
_cell_length_a 12.4000(10)
_cell_length_b 12.4000(10)
_cell_length_c 7.1020(10)
_cell_measurement_reflns_used 25
_cell_measurement_temperature 293(2)
_cell_measurement_theta_max 52.18
_cell_measurement_theta_min 39.76
_cell_volume 1092.0(2)
_computing_cell_refinement 'Enraf-Nonius CAD-4 software'
_computing_data_collection 'Enraf-Nonius CAD-4 software'
_computing_data_reduction 'CADSHEL (Kopf, 1987)'
_computing_molecular_graphics 'SCHAKAL88 (Keller, 1986)'
_computing_publication_material 'CIF2TEX (Kopf, 1992); FCF2FOC (Kopf, 1992)'
_computing_structure_refinement 'SHELXL92 (Sheldrick, 1993)'
_computing_structure_solution 'SHELXS86 (Sheldrick, 1990)'
_diffrn_ambient_temperature 293(2)
_diffrn_measurement_device 'Enraf-Nonius CAD-4 4-circle diffractometer'
_diffrn_measurement_method '2\q/\w scans'
_diffrn_radiation_monochromator graphite
_diffrn_radiation_source 'fine-focus sealed tube'
_diffrn_radiation_type CuK\a
_diffrn_radiation_wavelength 1.54178
_diffrn_reflns_av_R_equivalents 0.0254
_diffrn_reflns_av_sigmaI/netI 0.0255
_diffrn_reflns_limit_h_max 15
_diffrn_reflns_limit_h_min 0
_diffrn_reflns_limit_k_max 15
_diffrn_reflns_limit_k_min 0
_diffrn_reflns_limit_l_max 8
_diffrn_reflns_limit_l_min 0
_diffrn_reflns_number 5079
_diffrn_reflns_theta_max 76.5
_diffrn_reflns_theta_min 2.25
_diffrn_standards_decay_% 1
_diffrn_standards_interval_time 120
_diffrn_standards_number 3
_exptl_absorpt_coefficient_mu 1.001
_exptl_absorpt_correction_type none
_exptl_crystal_colour Colorless
_exptl_crystal_density_diffrn 1.413
_exptl_crystal_description 'Transparent blocks'
_exptl_crystal_F_000 496
_exptl_crystal_size_max 0.8
_exptl_crystal_size_mid 0.4
_exptl_crystal_size_min 0.4
_refine_diff_density_max 0.187
_refine_diff_density_min -0.137
_refine_ls_abs_structure_details 'Absolute configuration from Flack (1983)'
_refine_ls_abs_structure_Flack -0.08(14)
_refine_ls_extinction_coef 0.0084(8)
_refine_ls_extinction_method 'F~c~^*^ = kF~c~[1 + 0.001F~c~^2^\l^3^/sin(2\q)]^-1/4^'
_refine_ls_goodness_of_fit_all 0.998
_refine_ls_goodness_of_fit_obs 1.010
_refine_ls_matrix_type full
_refine_ls_number_parameters 210
_refine_ls_number_reflns 2268
_refine_ls_number_restraints 1
_refine_ls_restrained_S_all 0.998
_refine_ls_restrained_S_obs 1.009
_refine_ls_R_factor_all 0.0303
_refine_ls_R_factor_obs 0.0277
_refine_ls_shift/esd_max -0.510
_refine_ls_shift/esd_mean 0.054
_refine_ls_structure_factor_coef Fsqd
_refine_ls_weighting_scheme
; calc w = 1/[\s^2^(F~o~^2^) + (0.0498P)^2^ + 0.0480P]
where P = (F~o~^2^ + 2F~c~^2^)/3
;
_refine_ls_wR_factor_all 0.0730
_refine_ls_wR_factor_obs 0.0711
_reflns_number_observed 2116
_reflns_number_total '2268 (Friedel pairs not merged)'
_reflns_observed_criterion I>2\s(I)
_cod_data_source_file se1033.cif
_cod_data_source_block sedohep
_cod_depositor_comments
;
The following automatic conversions were performed:
'_symmetry_cell_setting' value 'Tetragonal' changed to 'tetragonal'
according to '/home/saulius/struct/CIF-dictionaries/cif_core.dic'
dictionary named 'cif_core.dic' version 2.4.1 from 2010-06-29.

Automatic conversion script
Id: cif_fix_enum 1527 2010-12-29 10:47:43Z saulius 

The following automatic conversions were performed:

'_chemical_melting_point' value '500 K' was changed to '500' - the
value should be numeric and without a unit designator.

Automatic conversion script
Id: cif_fix_values 1646 2011-03-28 12:23:43Z adriana 

The following automatic conversions were performed:

'_chemical_melting_point' value '500 K' was changed to '500' - the
value should be numeric and without a unit
designator.

'_symmetry_cell_setting' value 'Tetragonal' changed to
'tetragonal' according to
/home/saulius/struct/CIF-dictionaries/cif_core.dic dictionary named
'cif_core.dic' version 2.4.1 from 2010-06-29.

Automatic conversion script
Id: cif_fix_values 1715 2011-07-08 13:25:40Z adriana 
;
_cod_original_sg_symbol_Hall 'P 43'
_cod_database_code 2009418

loop_
_symmetry_equiv_pos_as_xyz
'x, y, z'
'-x, -y, z+1/2'
'-y, x, z+3/4'
'y, -x, z+1/4'

loop_
_atom_site_aniso_label
_atom_site_aniso_U_11
_atom_site_aniso_U_22
_atom_site_aniso_U_33
_atom_site_aniso_U_12
_atom_site_aniso_U_13
_atom_site_aniso_U_23
O1 0.0474(6) 0.0509(6) 0.0321(5) 0.0098(4) 0.0064(4) 0.0075(4)
O2 0.0337(4) 0.0375(5) 0.0376(5) 0.0011(4) -0.0051(4) 0.0003(4)
O3 0.0391(5) 0.0290(4) 0.0355(5) -0.0003(3) -0.0053(4) -0.0025(4)
O4 0.0595(7) 0.0348(5) 0.0626(8) 0.0008(4) 0.0306(6) 0.0062(5)
O5 0.0442(6) 0.0343(5) 0.0515(7) 0.0034(4) 0.0119(5) 0.0058(4)
O6 0.0396(5) 0.0330(5) 0.0292(5) 0.0033(4) -0.0016(4) 0.0033(4)
C1 0.0474(8) 0.0435(7) 0.0268(6) 0.0003(6) 0.0021(5) -0.0021(6)
C2 0.0334(6) 0.0330(6) 0.0265(6) 0.0023(5) -0.0018(5) 0.0008(5)
C3 0.0326(6) 0.0303(6) 0.0280(6) 0.0002(4) -0.0030(5) 0.0010(5)
C4 0.0436(7) 0.0317(6) 0.0287(7) 0.0018(5) 0.0047(5) 0.0028(5)
C5 0.0435(7) 0.0306(6) 0.0299(7) 0.0007(5) 0.0024(6) -0.0014(5)
C6 0.0409(7) 0.0298(6) 0.0349(7) -0.0038(5) 0.0004(5) -0.0011(5)
C7 0.0383(7) 0.0417(7) 0.0455(9) -0.0063(6) -0.0036(6) -0.0041(7)
C8 0.0503(8) 0.0381(7) 0.0514(9) 0.0015(6) 0.0201(7) 0.0019(7)
C81 0.093(2) 0.0591(11) 0.0582(13) 0.0059(11) 0.0374(12) -0.0014(9)
C82 0.0522(10) 0.0718(13) 0.090(2) -0.0094(10) 0.0063(11) 0.0074(13)

loop_
_atom_site_label
_atom_site_fract_x
_atom_site_fract_y
_atom_site_fract_z
_atom_site_U_iso_or_equiv
_atom_site_thermal_displace_type
_atom_site_calc_flag
_atom_site_refinement_flags
_atom_site_occupancy
_atom_site_disorder_group
_atom_site_type_symbol
O1 1.03780(10) 0.30110(10) -0.2780(2) 0.0440(10) Uani d . 1 . O
O2 1.07160(10) 0.28300(10) 0.1240(2) 0.0360(10) Uani d . 1 . O
O3 0.92780(10) 0.09970(10) 0.17460(10) 0.0350(10) Uani d . 1 . O
O4 0.77470(10) 0.24290(10) 0.4335(2) 0.0520(10) Uani d . 1 . O
O5 0.78480(10) 0.41960(10) 0.3491(2) 0.0430(10) Uani d . 1 . O
O6 0.92700(10) 0.38330(10) 0.03290(10) 0.0340(10) Uani d . 1 . O
C1 0.97710(10) 0.23270(10) -0.1603(2) 0.0390(10) Uani d . 1 . C
C2 0.96750(10) 0.27650(10) 0.0379(2) 0.0310(10) Uani d . 1 . C
C3 0.89180(10) 0.20870(10) 0.1617(2) 0.0300(10) Uani d . 1 . C
C4 0.88020(10) 0.25860(10) 0.3571(2) 0.0350(10) Uani d . 1 . C
C5 0.89270(10) 0.38170(10) 0.3669(2) 0.0350(10) Uani d . 1 . C
C6 0.96170(10) 0.42660(10) 0.2103(2) 0.0350(10) Uani d . 1 . C
C7 1.07640(10) 0.38360(10) 0.2243(2) 0.0420(10) Uani d . 1 . C
C8 0.71530(10) 0.34280(10) 0.4325(3) 0.0470(10) Uani d . 1 . C
C81 0.6890(2) 0.3709(2) 0.6345(3) 0.070(2) Uani d . 1 . C
C82 0.6162(2) 0.3321(2) 0.3093(5) 0.0720(10) Uani d . 1 . C
H11 0.9000(16) 0.2298(14) -0.208(3) 0.047(5) Uiso d . 1 . H
H12 1.0142(16) 0.1616(15) -0.149(3) 0.045(5) Uiso d . 1 . H
H3 0.8215(13) 0.2050(12) 0.102(3) 0.032(4) Uiso d . 1 . H
H4 0.9360(13) 0.2258(14) 0.437(3) 0.038(4) Uiso d . 1 . H
H5 0.9240(14) 0.4015(15) 0.489(3) 0.046(5) Uiso d . 1 . H
H6 0.9579(12) 0.5040(14) 0.205(3) 0.034(4) Uiso d . 1 . H
H71 1.1006(16) 0.3705(16) 0.353(4) 0.053(5) Uiso d . 1 . H
H72 1.1292(14) 0.4307(13) 0.165(3) 0.041(5) Uiso d . 1 . H
H811 0.6384(19) 0.439(2) 0.627(4) 0.075(7) Uiso d . 1 . H
H812 0.756(2) 0.383(2) 0.706(4) 0.079(8) Uiso d . 1 . H
H813 0.649(2) 0.311(2) 0.686(4) 0.073(7) Uiso d . 1 . H
H821 0.568(3) 0.277(3) 0.360(5) 0.103(10) Uiso d . 1 . H
H822 0.645(3) 0.316(3) 0.178(6) 0.114(12) Uiso d . 1 . H
H823 0.576(2) 0.400(2) 0.308(4) 0.074(7) Uiso d . 1 . H
H10 1.1076(19) 0.2732(18) -0.275(4) 0.064(6) Uiso d . 1 . H
H20 0.9907(19) 0.0980(17) 0.238(4) 0.062(6) Uiso d . 1 . H

loop_
_atom_type_symbol
_atom_type_description
_atom_type_scat_dispersion_real
_atom_type_scat_dispersion_imag
_atom_type_scat_source
C C 0.0181 0.0091 'International Tables for Crystallography Vol C Tables 4.2.6.8, 6.1.1.4'
H H 0.0000 0.0000 'International Tables for Crystallography Vol C Tables 4.2.6.8, 6.1.1.4'
O O 0.0492 0.0322 'International Tables for Crystallography Vol C Tables 4.2.6.8, 6.1.1.4'

loop_
_geom_angle_atom_site_label_1
_geom_angle_atom_site_label_2
_geom_angle_atom_site_label_3
_geom_angle
_geom_angle_publ_flag
C1 O1 H10 105.0(14) ?
C2 O2 C7 107.40(10) y
C3 O3 H20 109.1(13) ?
C4 O4 C8 110.40(10) y
C8 O5 C5 108.20(10) y
C2 O6 C6 102.80(10) y
O1 C1 C2 112.20(10) y
O1 C1 H11 108.9(11) ?
C2 C1 H11 104.5(12) ?
O1 C1 H12 109.6(12) ?
C2 C1 H12 106.1(13) ?
H11 C1 H12 115.5(15) ?
O6 C2 O2 106.10(10) y
O6 C2 C1 109.90(10) y
O2 C2 C1 110.20(10) y
O6 C2 C3 108.10(10) y
O2 C2 C3 109.70(10) y
C1 C2 C3 112.60(10) y
O3 C3 C4 110.80(10) y
O3 C3 C2 111.40(10) y
C4 C3 C2 110.80(10) y
O3 C3 H3 105.4(9) ?
C4 C3 H3 109.3(10) ?
C2 C3 H3 108.9(10) ?
O4 C4 C3 112.10(10) y
O4 C4 C5 102.20(10) y
C3 C4 C5 115.80(10) y
O4 C4 H4 111.5(11) ?
C3 C4 H4 107.0(11) ?
C5 C4 H4 108.3(10) ?
O5 C5 C6 110.20(10) y
O5 C5 C4 103.30(10) y
C6 C5 C4 113.00(10) y
O5 C5 H5 111.6(11) ?
C6 C5 H5 109.4(11) ?
C4 C5 H5 109.3(11) ?
O6 C6 C5 109.70(10) y
O6 C6 C7 101.90(10) y
C5 C6 C7 110.60(10) y
O6 C6 H6 109.0(11) ?
C5 C6 H6 111.6(11) ?
C7 C6 H6 113.5(9) ?
O2 C7 C6 103.40(10) y
O2 C7 H71 109.4(12) ?
C6 C7 H71 114.1(13) ?
O2 C7 H72 109.5(11) ?
C6 C7 H72 113.0(10) ?
H71 C7 H72 107.4(16) ?
O5 C8 O4 105.60(10) y
O5 C8 C82 108.2(2) y
O4 C8 C82 110.1(2) y
O5 C8 C81 111.9(2) y
O4 C8 C81 107.7(2) y
C82 C8 C81 113.2(2) y
C8 C81 H811 105.2(17) ?
C8 C81 H812 109.6(17) ?
H811 C81 H812 115.(2) ?
C8 C81 H813 106.7(16) ?
H811 C81 H813 109.7(19) ?
H812 C81 H813 111.(2) ?
C8 C82 H821 110.3(19) ?
C8 C82 H822 105.3(19) ?
H821 C82 H822 114.(3) ?
C8 C82 H823 110.3(16) ?
H821 C82 H823 107.(2) ?
H822 C82 H823 110.(3) ?

loop_
_geom_bond_atom_site_label_1
_geom_bond_atom_site_label_2
_geom_bond_site_symmetry_2
_geom_bond_distance
_geom_bond_publ_flag
O1 C1 . 1.409(2) y
O1 H10 . 0.93(2) ?
O2 C2 . 1.431(2) y
O2 C7 . 1.438(2) y
O3 C3 . 1.426(2) y
O3 H20 . 0.90(2) ?
O4 C4 . 1.429(2) y
O4 C8 . 1.441(2) y
O5 C8 . 1.415(2) y
O5 C5 . 1.423(2) y
O6 C2 . 1.416(2) y
O6 C6 . 1.435(2) y
C1 C2 . 1.514(2) y
C1 H11 . 1.02(2) ?
C1 H12 . 0.997(18) ?
C2 C3 . 1.536(2) y
C3 C4 . 1.527(2) y
C3 H3 . 0.970(16) ?
C4 C5 . 1.535(2) y
C4 H4 . 0.985(19) ?
C5 C6 . 1.510(2) y
C5 H5 . 0.98(2) ?
C6 C7 . 1.522(2) y
C6 H6 . 0.962(17) ?
C7 H71 . 0.97(2) ?
C7 H72 . 0.973(18) ?
C8 C82 . 1.514(3) y
C8 C81 . 1.512(3) y
C81 H811 . 1.05(3) ?
C81 H812 . 0.99(3) ?
C81 H813 . 0.97(3) ?
C82 H821 . 0.97(3) ?
C82 H822 . 1.02(4) ?
C82 H823 . 0.98(2) ?

loop_
_geom_torsion_atom_site_label_1
_geom_torsion_atom_site_label_2
_geom_torsion_atom_site_label_3
_geom_torsion_atom_site_label_4
_geom_torsion
_geom_torsion_publ_flag
O6 C2 C3 C4 -55.70(10) y
C2 C3 C4 C5 29.2(2) y
C3 C4 C5 C6 -26.3(2) y
C4 C5 C6 O6 48.5(2) y
C5 C6 O6 C2 -75.00(10) y
C6 O6 C2 C3 78.60(10) y
H3 C3 C4 H4 148.3(15) ?
H4 C4 C5 H5 -28.3(16) ?
H5 C5 C6 H6 -68.6(16) ?
H6 C6 C7 H71 93.8(18) ?
H6 C6 C7 H72 -29.2(18) ?

loop_
_cod_related_entry_id
_cod_related_entry_database
_cod_related_entry_code
1 ChemSpider 21187783
